data_2013242
loop_
_publ_author_name
'Iida, Akifumi'
'Ozeki, Tomoji'

_publ_section_title
;
 Cu~3~V~10~O~28~&#x00B7;24H~2~O and CuNa~4~V~10~O~28~&#x00B7;23H~2~O
;
_journal_issue 6
_journal_name_full 'Acta Crystallographica Section C'
_journal_page_first i41
_journal_page_last i44
_journal_paper_doi 10.1107/S0108270103008552
_journal_volume 59
_journal_year 2003
_chemical_formula_moiety '(Cu 2+)3, (V10 O28 6-), 24(H2 O)'
_chemical_formula_sum 'Cu3 H48 O52 V10'
_chemical_formula_weight 1580.40
_chemical_name_common 'tricopper decavanadate icositetrahydrate'
_chemical_name_systematic
;
 ?
;
_space_group_IT_number 2
_symmetry_cell_setting triclinic
_symmetry_space_group_name_Hall '-P 1'
_symmetry_space_group_name_H-M 'P -1'
_atom_sites_solution_hydrogens difmap
_atom_sites_solution_primary direct
_atom_sites_solution_secondary difmap
_cell_angle_alpha 104.662(2)
_cell_angle_beta 95.579(3)
_cell_angle_gamma 102.064(3)
_cell_formula_units_Z 1
_cell_length_a 8.8567(5)
_cell_length_b 10.7189(6)
_cell_length_c 11.5492(7)
_cell_measurement_reflns_used 5734
_cell_measurement_temperature 93(2)
_cell_measurement_theta_max 27.48
_cell_measurement_theta_min 1.85
_cell_volume 1024.14(10)
_computing_cell_refinement 'PROCESS-AUTO (Rigaku Corporation, 1998)'
_computing_data_collection 'PROCESS-AUTO (Rigaku Corporation, 1998)'
_computing_data_reduction 'PROCESS-AUTO (Rigaku Corporation, 1998)'
_computing_molecular_graphics 'ATOMS (Dowty, 1999) and ORTEP-III (Burnett & Johnson, 1996)'
_computing_structure_refinement 'SHELXL97 (Sheldrick, 1997)'
_computing_structure_solution 'SHELXS97 (Sheldrick, 1997)'
_diffrn_ambient_temperature 93(2)
_diffrn_detector_area_resol_mean 10
_diffrn_measured_fraction_theta_full 1.000
_diffrn_measured_fraction_theta_max 1.000
_diffrn_measurement_device_type 'Rigaku R-AXIS RAPID'
_diffrn_measurement_method oscillation
_diffrn_radiation_monochromator graphite
_diffrn_radiation_source 'Rigaku Ultrax rotating anode'
_diffrn_radiation_type MoK\a
_diffrn_radiation_wavelength 0.71073
_diffrn_reflns_av_R_equivalents 0.0196
_diffrn_reflns_av_sigmaI/netI 0.0232
_diffrn_reflns_limit_h_max 11
_diffrn_reflns_limit_h_min -11
_diffrn_reflns_limit_k_max 13
_diffrn_reflns_limit_k_min -13
_diffrn_reflns_limit_l_max 14
_diffrn_reflns_limit_l_min -14
_diffrn_reflns_number 9090
_diffrn_reflns_theta_full 27.48
_diffrn_reflns_theta_max 27.48
_diffrn_reflns_theta_min 1.85
_diffrn_standards_number 0
_exptl_absorpt_coefficient_mu 3.833
_exptl_absorpt_correction_T_max 0.687
_exptl_absorpt_correction_T_min 0.359
_exptl_absorpt_correction_type numerical
_exptl_absorpt_process_details '(Higashi, 1999)'
_exptl_crystal_colour orange
_exptl_crystal_density_diffrn 2.562
_exptl_crystal_density_method 'not measured'
_exptl_crystal_description plate
_exptl_crystal_F_000 781
_exptl_crystal_size_max 0.36
_exptl_crystal_size_mid 0.23
_exptl_crystal_size_min 0.12
_refine_diff_density_max 1.225
_refine_diff_density_min -0.968
_refine_ls_extinction_coef 0.0433(12)
_refine_ls_extinction_expression Fc^*^=kFc[1+0.001xFc^2^\l^3^/sin(2\q)]^-1/4^
_refine_ls_extinction_method SHELXL
_refine_ls_goodness_of_fit_ref 1.342
_refine_ls_hydrogen_treatment refall
_refine_ls_matrix_type full
_refine_ls_number_parameters 395
_refine_ls_number_reflns 4688
_refine_ls_number_restraints 0
_refine_ls_restrained_S_all 1.342
_refine_ls_R_factor_all 0.0248
_refine_ls_R_factor_gt 0.0220
_refine_ls_shift/su_max 0.001
_refine_ls_shift/su_mean 0.000
_refine_ls_structure_factor_coef Fsqd
_refine_ls_weighting_details 'calc w=1/[\s^2^(Fo^2^)+(0.0468P)^2^+0.0054P] where P=(Fo^2^+2Fc^2^)/3'
_refine_ls_weighting_scheme calc
_refine_ls_wR_factor_gt 0.0649
_refine_ls_wR_factor_ref 0.0770
_reflns_number_gt 4486
_reflns_number_total 4688
_reflns_threshold_expression I>2\s(I)
_cod_data_source_file bc1014.cif
_cod_data_source_block I
_cod_original_sg_symbol_H-M P-1
_cod_original_formula_sum 'H48 Cu3 O52 V10'
_cod_database_code 2013242
_cod_database_fobs_code 2013242

loop_
_symmetry_equiv_pos_as_xyz
'x, y, z'
'-x, -y, -z'

loop_
_atom_site_label
_atom_site_fract_x
_atom_site_fract_y
_atom_site_fract_z
_atom_site_U_iso_or_equiv
_atom_site_adp_type
_atom_site_calc_flag
_atom_site_refinement_flags
_atom_site_occupancy
_atom_site_disorder_assembly
_atom_site_disorder_group
_atom_site_type_symbol
V1 0.53219(4) 0.25248(3) 0.49179(3) 0.00474(9) Uani d . 1 . . V
V2 0.49289(3) 0.53923(3) 0.27729(3) 0.00470(9) Uani d . 1 . . V
V3 0.34345(3) 0.23907(3) 0.24763(3) 0.00528(9) Uani d . 1 . . V
V4 0.69766(3) 0.34159(3) 0.29233(3) 0.00527(9) Uani d . 1 . . V
V5 0.69120(3) 0.55304(3) 0.52498(3) 0.00416(9) Uani d . 1 . . V
O1 0.55160(15) 0.15223(13) 0.57144(12) 0.0081(3) Uani d . 1 . . O
O2 0.47598(16) 0.64489(13) 0.20311(12) 0.0081(3) Uani d . 1 . . O
O3 0.21018(16) 0.12944(13) 0.14779(12) 0.0088(3) Uani d . 1 . . O
O4 0.84023(15) 0.30436(13) 0.22750(12) 0.0084(3) Uani d . 1 . . O
O5 0.20212(15) 0.31873(13) 0.35851(12) 0.0066(3) Uani d . 1 . . O
O6 0.81769(15) 0.49716(13) 0.43730(12) 0.0065(2) Uani d . 1 . . O
O7 0.52630(15) 0.22144(13) 0.19323(12) 0.0065(2) Uani d . 1 . . O
O8 0.37908(15) 0.15298(13) 0.36620(12) 0.0065(3) Uani d . 1 . . O
O9 0.69089(15) 0.24208(13) 0.40304(12) 0.0060(2) Uani d . 1 . . O
O10 0.34679(15) 0.38865(12) 0.18861(11) 0.0060(2) Uani d . 1 . . O
O11 0.65813(15) 0.47844(12) 0.22793(12) 0.0062(2) Uani d . 1 . . O
O12 0.66089(15) 0.42109(13) 0.60845(12) 0.0055(2) Uani d . 1 . . O
O13 0.62615(15) 0.66223(12) 0.42872(11) 0.0052(2) Uani d . 1 . . O
O14 0.50980(14) 0.40849(13) 0.39905(12) 0.0053(3) Uani d . 1 . . O
Cu1 0.0000 0.0000 0.0000 0.00584(9) Uani d S 1 . . Cu
O15 -0.08264(18) 0.14887(13) -0.01566(13) 0.0098(3) Uani d . 1 . . O
H15A -0.060(4) 0.186(3) -0.069(3) 0.025(8) Uiso d . 1 . . H
H15B -0.162(4) 0.142(3) -0.016(3) 0.014(7) Uiso d . 1 . . H
O16 -0.13962(18) -0.01832(16) 0.12053(14) 0.0103(3) Uani d . 1 . . O
H16A -0.190(3) -0.083(3) 0.112(3) 0.013(7) Uiso d . 1 . . H
H16B -0.114(4) 0.014(3) 0.177(3) 0.019(8) Uiso d . 1 . . H
Cu2 0.0000 0.5000 0.0000 0.00569(9) Uani d S 1 . . Cu
O17 0.07195(19) 0.43920(14) 0.13441(13) 0.0088(3) Uani d . 1 . . O
H17A 0.151(4) 0.431(3) 0.142(2) 0.011(7) Uiso d . 1 . . H
H17B 0.016(4) 0.389(3) 0.150(3) 0.016(7) Uiso d . 1 . . H
O18 0.22563(16) 0.57171(15) -0.01182(13) 0.0088(3) Uani d . 1 . . O
H18A 0.264(4) 0.645(3) 0.011(3) 0.021(8) Uiso d . 1 . . H
H18B 0.256(3) 0.556(3) -0.068(3) 0.014(7) Uiso d . 1 . . H
O19 -0.02503(18) 0.68568(14) 0.14011(13) 0.0095(3) Uani d . 1 . . O
H19A -0.106(4) 0.691(3) 0.129(3) 0.015(7) Uiso d . 1 . . H
H19B 0.000(3) 0.686(3) 0.213(3) 0.016(7) Uiso d . 1 . . H
Cu3 0.0000 0.0000 0.5000 0.00673(9) Uani d S 1 . . Cu
O20 0.14801(18) -0.05280(16) 0.39250(14) 0.0117(3) Uani d . 1 . . O
H20A 0.163(4) -0.118(3) 0.394(3) 0.024(8) Uiso d . 1 . . H
H20B 0.222(3) -0.009(3) 0.391(2) 0.009(6) Uiso d . 1 . . H
O21 0.17012(17) 0.14005(15) 0.61836(13) 0.0097(3) Uani d . 1 . . O
H21A 0.215(4) 0.190(3) 0.601(3) 0.023(8) Uiso d . 1 . . H
H21B 0.232(4) 0.111(3) 0.653(3) 0.026(8) Uiso d . 1 . . H
O22 -0.05521(19) 0.12780(14) 0.37322(13) 0.0089(3) Uani d . 1 . . O
H22A -0.117(4) 0.160(3) 0.388(3) 0.022(8) Uiso d . 1 . . H
H22B 0.010(4) 0.180(3) 0.369(3) 0.011(7) Uiso d . 1 . . H
O23 0.69220(17) 0.72591(14) 0.06397(14) 0.0103(3) Uani d . 1 . . O
H23A 0.672(3) 0.687(3) 0.002(3) 0.019(8) Uiso d . 1 . . H
H23B 0.631(4) 0.698(3) 0.093(3) 0.027(8) Uiso d . 1 . . H
O24 0.61483(17) 0.15879(15) -0.03738(14) 0.0122(3) Uani d . 1 . . O
H24A 0.544(4) 0.117(3) -0.099(3) 0.022(7) Uiso d . 1 . . H
H24B 0.570(4) 0.157(3) 0.017(3) 0.030(9) Uiso d . 1 . . H
O25 0.40781(19) 0.04716(15) 0.73914(14) 0.0111(3) Uani d . 1 . . O
H25A 0.448(4) 0.069(3) 0.706(3) 0.020(9) Uiso d . 1 . . H
H25B 0.404(5) -0.029(4) 0.716(4) 0.043(10) Uiso d . 1 . . H
O26 0.92834(19) 0.32765(15) 0.63665(13) 0.0099(3) Uani d . 1 . . O
H26A 0.861(4) 0.362(3) 0.638(3) 0.030(9) Uiso d . 1 . . H
H26B 0.990(4) 0.364(3) 0.609(3) 0.013(7) Uiso d . 1 . . H

loop_
_atom_site_aniso_label
_atom_site_aniso_U_11
_atom_site_aniso_U_22
_atom_site_aniso_U_33
_atom_site_aniso_U_12
_atom_site_aniso_U_13
_atom_site_aniso_U_23
V1 0.00640(16) 0.00386(16) 0.00442(15) 0.00153(11) 0.00137(11) 0.00156(11)
V2 0.00622(17) 0.00431(15) 0.00382(15) 0.00133(11) 0.00086(11) 0.00152(11)
V3 0.00559(16) 0.00464(15) 0.00453(15) 0.00039(11) 0.00009(11) 0.00031(11)
V4 0.00590(16) 0.00513(16) 0.00516(15) 0.00158(11) 0.00197(11) 0.00150(11)
V5 0.00433(16) 0.00377(16) 0.00421(16) 0.00049(11) 0.00074(11) 0.00118(11)
O1 0.0097(6) 0.0070(6) 0.0084(6) 0.0021(5) 0.0027(5) 0.0033(5)
O2 0.0097(6) 0.0080(6) 0.0079(6) 0.0029(5) 0.0024(5) 0.0038(5)
O3 0.0083(6) 0.0081(6) 0.0077(6) 0.0000(5) -0.0005(5) 0.0005(5)
O4 0.0090(6) 0.0091(6) 0.0079(6) 0.0030(5) 0.0032(5) 0.0027(5)
O5 0.0061(6) 0.0062(6) 0.0068(6) 0.0006(5) 0.0001(5) 0.0017(5)
O6 0.0064(6) 0.0067(6) 0.0068(6) 0.0015(5) 0.0018(5) 0.0025(5)
O7 0.0074(6) 0.0060(6) 0.0060(6) 0.0016(5) 0.0014(5) 0.0014(5)
O8 0.0070(6) 0.0049(6) 0.0072(6) 0.0004(5) 0.0019(5) 0.0014(5)
O9 0.0063(6) 0.0064(6) 0.0057(6) 0.0015(5) 0.0011(4) 0.0021(5)
O10 0.0061(6) 0.0064(6) 0.0050(6) 0.0012(5) -0.0002(5) 0.0015(5)
O11 0.0067(6) 0.0063(6) 0.0059(6) 0.0016(5) 0.0019(5) 0.0017(5)
O12 0.0060(6) 0.0051(6) 0.0059(6) 0.0016(5) 0.0015(5) 0.0020(5)
O13 0.0052(6) 0.0054(6) 0.0053(6) 0.0010(5) 0.0011(5) 0.0018(5)
O14 0.0056(6) 0.0049(6) 0.0056(6) 0.0010(5) 0.0010(5) 0.0021(5)
Cu1 0.00695(16) 0.00494(16) 0.00579(16) 0.00122(12) 0.00167(11) 0.00175(11)
O15 0.0092(7) 0.0094(6) 0.0128(7) 0.0028(5) 0.0039(5) 0.0055(5)
O16 0.0122(7) 0.0082(7) 0.0077(7) -0.0017(6) 0.0027(5) 0.0003(6)
Cu2 0.00587(16) 0.00631(16) 0.00563(16) 0.00160(11) 0.00088(11) 0.00292(12)
O17 0.0056(7) 0.0116(7) 0.0109(7) 0.0019(6) 0.0015(5) 0.0063(5)
O18 0.0091(6) 0.0090(7) 0.0075(7) 0.0008(5) 0.0028(5) 0.0015(5)
O19 0.0097(7) 0.0108(6) 0.0090(7) 0.0035(5) 0.0015(5) 0.0037(5)
Cu3 0.00562(16) 0.00574(16) 0.00873(16) 0.00064(11) 0.00146(12) 0.00232(12)
O20 0.0087(7) 0.0077(7) 0.0197(7) 0.0022(6) 0.0064(6) 0.0041(6)
O21 0.0087(7) 0.0075(6) 0.0132(7) -0.0006(5) 0.0009(5) 0.0058(5)
O22 0.0079(7) 0.0067(6) 0.0134(7) 0.0021(6) 0.0041(5) 0.0042(5)
O23 0.0110(7) 0.0112(7) 0.0075(7) 0.0007(5) 0.0033(5) 0.0018(6)
O24 0.0104(7) 0.0166(7) 0.0090(6) 0.0035(6) 0.0024(6) 0.0024(6)
O25 0.0146(7) 0.0080(7) 0.0119(7) 0.0016(5) 0.0066(6) 0.0041(6)
O26 0.0090(7) 0.0104(6) 0.0115(7) 0.0036(6) 0.0020(5) 0.0041(5)

loop_
_atom_type_symbol
_atom_type_description
_atom_type_scat_dispersion_real
_atom_type_scat_dispersion_imag
_atom_type_scat_source
O O 0.0106 0.0060 'International Tables Vol C Tables 4.2.6.8 and 6.1.1.4'
V V 0.3005 0.5294 'International Tables Vol C Tables 4.2.6.8 and 6.1.1.4'
Cu Cu 0.3201 1.2651 'International Tables Vol C Tables 4.2.6.8 and 6.1.1.4'
H H 0.0000 0.0000 'International Tables Vol C Tables 4.2.6.8 and 6.1.1.4'

loop_
_geom_angle_atom_site_label_1
_geom_angle_atom_site_label_2
_geom_angle_atom_site_label_3
_geom_angle_site_symmetry_1
_geom_angle_site_symmetry_3
_geom_angle
_geom_angle_publ_flag
O1 V1 O8 . . 103.63(7) ?
O1 V1 O9 . . 102.29(6) ?
O8 V1 O9 . . 94.73(6) ?
O1 V1 O12 . . 98.87(6) ?
O8 V1 O12 . . 155.10(6) ?
O9 V1 O12 . . 90.76(6) ?
O1 V1 O13 . 2_666 100.39(6) ?
O8 V1 O13 . 2_666 89.24(6) ?
O9 V1 O13 . 2_666 155.33(6) ?
O12 V1 O13 . 2_666 76.21(5) ?
O1 V1 O14 . . 174.08(6) ?
O8 V1 O14 . . 81.16(5) ?
O9 V1 O14 . . 80.58(5) ?
O12 V1 O14 . . 75.80(5) ?
O13 V1 O14 2_666 . 75.99(5) ?
O1 V1 V2 . 2_666 89.22(5) ?
O8 V1 V2 . 2_666 128.80(4) ?
O9 V1 V2 . 2_666 131.12(4) ?
O12 V1 V2 . 2_666 40.36(4) ?
O13 V1 V2 2_666 2_666 39.56(4) ?
O14 V1 V2 . 2_666 85.02(4) ?
O1 V1 V3 . . 137.12(5) ?
O8 V1 V3 . . 33.72(4) ?
O9 V1 V3 . . 83.25(4) ?
O12 V1 V3 . . 123.76(4) ?
O13 V1 V3 2_666 . 86.74(4) ?
O14 V1 V3 . . 48.01(3) ?
V2 V1 V3 2_666 . 119.196(12) ?
O1 V1 V4 . . 135.52(5) ?
O8 V1 V4 . . 84.24(4) ?
O9 V1 V4 . . 33.29(4) ?
O12 V1 V4 . . 87.18(4) ?
O13 V1 V4 2_666 . 123.68(4) ?
O14 V1 V4 . . 47.72(3) ?
V2 V1 V4 2_666 . 119.980(12) ?
V3 V1 V4 . . 59.041(10) ?
O2 V2 O11 . . 103.97(6) ?
O2 V2 O10 . . 103.37(7) ?
O11 V2 O10 . . 94.65(6) ?
O2 V2 O13 . . 99.21(6) ?
O11 V2 O13 . . 91.21(6) ?
O10 V2 O13 . . 154.52(6) ?
O2 V2 O12 . 2_666 98.68(6) ?
O11 V2 O12 . 2_666 155.49(6) ?
O10 V2 O12 . 2_666 89.08(6) ?
O13 V2 O12 . 2_666 75.87(5) ?
O2 V2 O14 . . 173.34(6) ?
O11 V2 O14 . . 81.21(5) ?
O10 V2 O14 . . 80.14(5) ?
O13 V2 O14 . . 76.29(5) ?
O12 V2 O14 2_666 . 75.57(5) ?
O2 V2 V1 . 2_666 88.38(5) ?
O11 V2 V1 . 2_666 130.98(4) ?
O10 V2 V1 . 2_666 128.86(4) ?
O13 V2 V1 . 2_666 39.77(4) ?
O12 V2 V1 2_666 2_666 39.79(4) ?
O14 V2 V1 . 2_666 85.03(4) ?
O2 V2 V4 . . 137.78(5) ?
O11 V2 V4 . . 33.94(4) ?
O10 V2 V4 . . 83.33(4) ?
O13 V2 V4 . . 87.90(4) ?
O12 V2 V4 2_666 . 123.30(4) ?
O14 V2 V4 . . 47.74(3) ?
V1 V2 V4 2_666 . 120.000(12) ?
O3 V3 O7 . . 104.80(7) ?
O3 V3 O8 . . 103.22(7) ?
O7 V3 O8 . . 92.15(6) ?
O3 V3 O10 . . 100.26(7) ?
O7 V3 O10 . . 90.61(6) ?
O8 V3 O10 . . 154.79(6) ?
O3 V3 O5 . . 98.15(6) ?
O7 V3 O5 . . 157.01(6) ?
O8 V3 O5 . . 83.92(6) ?
O10 V3 O5 . . 83.82(5) ?
O3 V3 O14 . . 172.78(6) ?
O7 V3 O14 . . 82.12(5) ?
O8 V3 O14 . . 78.25(5) ?
O10 V3 O14 . . 77.33(5) ?
O5 V3 O14 . . 74.89(5) ?
O3 V3 V4 . . 138.58(5) ?
O7 V3 V4 . . 33.79(4) ?
O8 V3 V4 . . 84.75(4) ?
O10 V3 V4 . . 83.70(4) ?
O5 V3 V4 . . 123.23(4) ?
O14 V3 V4 . . 48.33(3) ?
O3 V3 V5 . 2_666 129.16(5) ?
O7 V3 V5 . 2_666 125.96(4) ?
O8 V3 V5 . 2_666 79.60(4) ?
O10 V3 V5 . 2_666 78.54(4) ?
O5 V3 V5 . 2_666 31.05(4) ?
O14 V3 V5 . 2_666 43.85(3) ?
V4 V3 V5 . 2_666 92.179(12) ?
O3 V3 V1 . . 135.85(5) ?
O7 V3 V1 . . 82.43(4) ?
O8 V3 V1 . . 32.65(4) ?
O10 V3 V1 . . 123.46(4) ?
O5 V3 V1 . . 82.14(4) ?
O14 V3 V1 . . 46.13(3) ?
V4 V3 V1 . . 60.498(10) ?
V5 V3 V1 2_666 . 62.278(10) ?
O4 V4 O7 . . 103.02(7) ?
O4 V4 O9 . . 100.96(6) ?
O7 V4 O9 . . 91.06(6) ?
O4 V4 O11 . . 101.85(6) ?
O7 V4 O11 . . 91.69(6) ?
O9 V4 O11 . . 155.77(6) ?
O4 V4 O6 . . 100.02(6) ?
O7 V4 O6 . . 156.96(6) ?
O9 V4 O6 . . 84.80(6) ?
O11 V4 O6 . . 83.30(6) ?
O4 V4 O14 . . 174.83(6) ?
O7 V4 O14 . . 82.12(5) ?
O9 V4 O14 . . 78.30(5) ?
O11 V4 O14 . . 78.24(5) ?
O6 V4 O14 . . 74.84(5) ?
O4 V4 V3 . . 136.51(5) ?
O7 V4 V3 . . 33.50(4) ?
O9 V4 V3 . . 84.01(4) ?
O11 V4 V3 . . 85.08(4) ?
O6 V4 V3 . . 123.47(4) ?
O14 V4 V3 . . 48.63(3) ?
O4 V4 V5 . . 131.23(5) ?
O7 V4 V5 . . 125.74(4) ?
O9 V4 V5 . . 79.34(4) ?
O11 V4 V5 . . 79.54(4) ?
O6 V4 V5 . . 31.23(4) ?
O14 V4 V5 . . 43.62(3) ?
V3 V4 V5 . . 92.249(11) ?
O4 V4 V2 . . 134.19(5) ?
O7 V4 V2 . . 82.54(4) ?
O9 V4 V2 . . 124.59(4) ?
O11 V4 V2 . . 32.40(4) ?
O6 V4 V2 . . 81.26(4) ?
O14 V4 V2 . . 46.29(3) ?
V3 V4 V2 . . 61.357(10) ?
V5 V4 V2 . . 61.874(10) ?
O4 V4 V1 . . 133.50(5) ?
O7 V4 V1 . . 82.19(4) ?
O9 V4 V1 . . 32.59(4) ?
O11 V4 V1 . . 124.37(4) ?
O6 V4 V1 . . 82.19(4) ?
O14 V4 V1 . . 46.13(3) ?
V3 V4 V1 . . 60.461(10) ?
V5 V4 V1 . . 61.479(10) ?
V2 V4 V1 . . 92.251(11) ?
O6 V5 O5 . 2_666 106.90(7) ?
O6 V5 O12 . . 98.66(6) ?
O5 V5 O12 2_666 . 98.09(6) ?
O6 V5 O13 . . 96.53(6) ?
O5 V5 O13 2_666 . 95.80(6) ?
O12 V5 O13 . . 155.43(6) ?
O6 V5 O14 . . 87.66(6) ?
O5 V5 O14 2_666 . 165.35(6) ?
O12 V5 O14 . . 80.95(5) ?
O13 V5 O14 . . 80.50(5) ?
O6 V5 O14 . 2_666 166.18(6) ?
O5 V5 O14 2_666 2_666 86.79(6) ?
O12 V5 O14 . 2_666 80.86(5) ?
O13 V5 O14 . 2_666 79.80(5) ?
O14 V5 O14 . 2_666 78.61(6) ?
O6 V5 V4 . . 39.21(5) ?
O5 V5 V4 2_666 . 146.10(5) ?
O12 V5 V4 . . 89.95(4) ?
O13 V5 V4 . . 89.72(4) ?
O14 V5 V4 . . 48.46(4) ?
O14 V5 V4 2_666 . 127.07(4) ?
O6 V5 V3 . 2_666 145.18(5) ?
O5 V5 V3 2_666 2_666 38.31(4) ?
O12 V5 V3 . 2_666 90.10(4) ?
O13 V5 V3 . 2_666 88.35(4) ?
O14 V5 V3 . 2_666 127.09(4) ?
O14 V5 V3 2_666 2_666 48.49(4) ?
V4 V5 V3 . 2_666 175.450(13) ?
V3 O3 Cu1 . . 170.50(9) y
V5 O5 V3 2_666 . 110.65(7) ?
V5 O6 V4 . . 109.56(7) ?
V3 O7 V4 . . 112.71(7) ?
V1 O8 V3 . . 113.64(7) ?
V1 O9 V4 . . 114.12(7) ?
V2 O10 V3 . . 114.38(7) ?
V2 O11 V4 . . 113.66(7) ?
V5 O12 V1 . . 107.79(6) ?
V5 O12 V2 . 2_666 108.09(6) ?
V1 O12 V2 . 2_666 99.85(6) ?
V5 O13 V2 . . 107.06(6) ?
V5 O13 V1 . 2_666 107.95(6) ?
V2 O13 V1 . 2_666 100.67(6) ?
V5 O14 V5 . 2_666 101.39(6) ?
V5 O14 V1 . . 92.64(5) ?
V5 O14 V1 2_666 . 93.79(5) ?
V5 O14 V2 . . 93.16(5) ?
V5 O14 V2 2_666 . 93.00(5) ?
V1 O14 V2 . . 170.04(7) ?
V5 O14 V4 . . 87.92(5) ?
V5 O14 V4 2_666 . 170.69(7) ?
V1 O14 V4 . . 86.15(5) ?
V2 O14 V4 . . 85.97(4) ?
V5 O14 V3 . . 170.91(7) ?
V5 O14 V3 2_666 . 87.66(5) ?
V1 O14 V3 . . 85.86(4) ?
V2 O14 V3 . . 87.14(5) ?
V4 O14 V3 . . 83.04(5) ?
O15 Cu1 O15 2 . 180.0 ?
O15 Cu1 O16 2 . 93.45(6) ?
O15 Cu1 O16 . . 86.55(6) ?
O15 Cu1 O16 2 2 86.55(6) ?
O15 Cu1 O16 . 2 93.45(6) ?
O16 Cu1 O16 . 2 180.00(6) ?
O15 Cu1 O3 2 . 85.69(6) ?
O15 Cu1 O3 . . 94.31(6) ?
O16 Cu1 O3 . . 92.68(6) ?
O16 Cu1 O3 2 . 87.32(6) ?
O15 Cu1 O3 2 2 94.31(6) ?
O15 Cu1 O3 . 2 85.69(6) ?
O16 Cu1 O3 . 2 87.32(6) ?
O16 Cu1 O3 2 2 92.68(6) ?
O3 Cu1 O3 . 2 180.0 ?
Cu1 O15 H15A . . 120(2) ?
Cu1 O15 H15B . . 117(2) ?
H15A O15 H15B . . 107(3) ?
Cu1 O16 H16A . . 117(2) ?
Cu1 O16 H16B . . 119(3) ?
H16A O16 H16B . . 113(3) ?
O17 Cu2 O17 . 2_565 180.0 ?
O17 Cu2 O18 . 2_565 91.66(6) ?
O17 Cu2 O18 2_565 2_565 88.34(6) ?
O17 Cu2 O18 . . 88.34(6) ?
O17 Cu2 O18 2_565 . 91.66(6) ?
O18 Cu2 O18 2_565 . 180.0 ?
O17 Cu2 O19 . . 87.46(6) ?
O17 Cu2 O19 2_565 . 92.54(6) ?
O18 Cu2 O19 2_565 . 83.88(6) ?
O18 Cu2 O19 . . 96.12(6) ?
O17 Cu2 O19 . 2_565 92.54(6) ?
O17 Cu2 O19 2_565 2_565 87.46(6) ?
O18 Cu2 O19 2_565 2_565 96.12(6) ?
O18 Cu2 O19 . 2_565 83.88(6) ?
O19 Cu2 O19 . 2_565 180.00(6) ?
Cu2 O17 H17A . . 119(2) ?
Cu2 O17 H17B . . 116(2) ?
H17A O17 H17B . . 114(3) ?
Cu2 O18 H18A . . 122(2) ?
Cu2 O18 H18B . . 122(2) ?
H18A O18 H18B . . 99(3) ?
Cu2 O19 H19A . . 108(2) ?
Cu2 O19 H19B . . 114.0(19) ?
H19A O19 H19B . . 111(3) ?
O20 Cu3 O20 2_556 . 180.0 ?
O20 Cu3 O21 2_556 . 88.11(6) ?
O20 Cu3 O21 . . 91.89(6) ?
O20 Cu3 O21 2_556 2_556 91.89(6) ?
O20 Cu3 O21 . 2_556 88.11(6) ?
O21 Cu3 O21 . 2_556 180.00(7) ?
O20 Cu3 O22 2_556 . 93.98(6) ?
O20 Cu3 O22 . . 86.02(6) ?
O21 Cu3 O22 . . 97.37(6) ?
O21 Cu3 O22 2_556 . 82.62(6) ?
O20 Cu3 O22 2_556 2_556 86.02(6) ?
O20 Cu3 O22 . 2_556 93.98(6) ?
O21 Cu3 O22 . 2_556 82.63(6) ?
O21 Cu3 O22 2_556 2_556 97.38(6) ?
O22 Cu3 O22 . 2_556 180.0 ?
Cu3 O20 H20A . . 112(2) ?
Cu3 O20 H20B . . 124(2) ?
H20A O20 H20B . . 108(3) ?
Cu3 O21 H21A . . 121(3) ?
Cu3 O21 H21B . . 114(2) ?
H21A O21 H21B . . 105(3) ?
Cu3 O22 H22A . . 114(2) ?
Cu3 O22 H22B . . 117(2) ?
H22A O22 H22B . . 106(3) ?
H23A O23 H23B . . 104(3) ?
H24A O24 H24B . . 103(3) ?
H25A O25 H25B . . 101(4) ?
H26A O26 H26B . . 108(3) ?

loop_
_geom_bond_atom_site_label_1
_geom_bond_atom_site_label_2
_geom_bond_site_symmetry_2
_geom_bond_distance
_geom_bond_publ_flag
V1 O1 . 1.6054(13) y
V1 O8 . 1.8193(13) y
V1 O9 . 1.8238(13) y
V1 O12 . 1.9972(13) y
V1 O13 2_666 2.0016(13) y
V1 O14 . 2.2331(12) y
V1 V2 2_666 3.0748(4) ?
V1 V3 . 3.0894(4) ?
V1 V4 . 3.0906(4) ?
V2 O2 . 1.6050(13) y
V2 O11 . 1.8067(13) y
V2 O10 . 1.8333(13) y
V2 O13 . 1.9927(13) y
V2 O12 2_666 2.0211(13) y
V2 O14 . 2.2379(12) y
V2 V1 2_666 3.0748(4) ?
V2 V4 . 3.0884(4) ?
V3 O3 . 1.6041(14) y
V3 O7 . 1.8218(13) y
V3 O8 . 1.8719(14) y
V3 O10 . 1.8903(13) y
V3 O5 . 2.0349(13) y
V3 O14 . 2.3021(13) y
V3 V4 . 3.0451(4) ?
V3 V5 2_666 3.0719(4) ?
V4 O4 . 1.5992(13) y
V4 O7 . 1.8360(13) y
V4 O9 . 1.8587(13) y
V4 O11 . 1.8825(13) y
V4 O6 . 2.0526(13) y
V4 O14 . 2.2916(13) y
V4 V5 . 3.0595(4) ?
V5 O6 . 1.6833(13) y
V5 O5 2_666 1.6930(14) y
V5 O12 . 1.8930(13) y
V5 O13 . 1.9375(13) y
V5 O14 . 2.1122(13) y
V5 O14 2_666 2.1299(13) y
V5 V3 2_666 3.0719(4) ?
O5 V5 2_666 1.6930(13) ?
O12 V2 2_666 2.0211(13) ?
O13 V1 2_666 2.0016(13) ?
O14 V5 2_666 2.1299(13) ?
Cu1 O15 . 1.9296(14) y
Cu1 O15 2 1.9296(14) ?
Cu1 O16 . 1.9690(14) y
Cu1 O16 2 1.9690(14) ?
Cu1 O3 . 2.3254(13) y
Cu1 O3 2 2.3255(13) ?
O15 H15A . 0.83(3) ?
O15 H15B . 0.69(3) ?
O16 H16A . 0.72(3) ?
O16 H16B . 0.65(3) ?
Cu2 O17 . 1.9323(14) y
Cu2 O17 2_565 1.9323(14) ?
Cu2 O18 2_565 2.0166(14) ?
Cu2 O18 . 2.0166(14) y
Cu2 O19 . 2.2918(14) y
Cu2 O19 2_565 2.2918(14) ?
O17 H17A . 0.72(3) ?
O17 H17B . 0.72(3) ?
O18 H18A . 0.75(3) ?
O18 H18B . 0.72(3) ?
O19 H19A . 0.73(3) ?
O19 H19B . 0.85(3) ?
Cu3 O20 2_556 1.9624(14) ?
Cu3 O20 . 1.9624(14) y
Cu3 O21 . 2.0018(15) y
Cu3 O21 2_556 2.0019(15) ?
Cu3 O22 . 2.3272(14) y
Cu3 O22 2_556 2.3272(14) ?
O20 H20A . 0.74(4) ?
O20 H20B . 0.73(3) ?
O21 H21A . 0.69(4) ?
O21 H21B . 0.81(4) ?
O22 H22A . 0.72(4) ?
O22 H22B . 0.73(3) ?
O23 H23A . 0.72(3) ?
O23 H23B . 0.72(3) ?
O24 H24A . 0.86(3) ?
O24 H24B . 0.78(4) ?
O25 H25A . 0.60(3) ?
O25 H25B . 0.79(4) ?
O26 H26A . 0.76(4) ?
O26 H26B . 0.75(3) ?

loop_
_geom_hbond_atom_site_label_D
_geom_hbond_atom_site_label_H
_geom_hbond_atom_site_label_A
_geom_hbond_site_symmetry_A
_geom_hbond_distance_DH
_geom_hbond_distance_HA
_geom_hbond_distance_DA
_geom_hbond_angle_DHA
O15 H15A O19 2_565 0.83(3) 1.85(3) 2.640(2) 160(3)
O15 H15B O24 1_455 0.69(3) 2.02(3) 2.694(2) 165(3)
O16 H16A O23 1_445 0.72(3) 2.00(3) 2.713(2) 169(3)
O16 H16B O22 . 0.65(3) 2.23(4) 2.881(2) 173(4)
O17 H17A O10 . 0.72(3) 1.94(3) 2.653(2) 167(3)
O17 H17B O4 1_455 0.72(3) 2.04(3) 2.726(2) 161(3)
O18 H18A O24 2_665 0.75(3) 2.08(3) 2.823(2) 168(3)
O18 H18B O11 2_665 0.72(3) 2.04(3) 2.7623(19) 176(3)
O19 H19A O23 1_455 0.73(3) 2.02(3) 2.729(2) 165(3)
O19 H19B O26 2_666 0.85(3) 1.84(3) 2.685(2) 172(3)
O20 H20A O26 2_656 0.74(4) 2.15(3) 2.805(2) 148(3)
O20 H20A O1 2_656 0.74(4) 2.64(3) 3.095(2) 122(3)
O20 H20B O8 . 0.73(3) 2.09(3) 2.778(2) 159(3)
O21 H21A O13 2_666 0.69(4) 2.01(4) 2.6868(19) 170(4)
O21 H21B O25 . 0.81(4) 2.09(4) 2.894(2) 175(3)
O22 H22A O9 1_455 0.72(4) 2.07(4) 2.786(2) 172(3)
O22 H22B O5 . 0.73(3) 2.05(3) 2.777(2) 176(3)
O23 H23A O10 2_665 0.72(3) 2.12(4) 2.820(2) 166(3)
O23 H23B O2 . 0.72(3) 2.05(4) 2.759(2) 170(4)
O24 H24A O25 1_554 0.86(3) 2.00(3) 2.838(2) 167(3)
O24 H24B O7 . 0.78(4) 2.08(4) 2.807(2) 156(3)
O25 H25A O1 . 0.60(3) 2.17(4) 2.761(2) 169(4)
O25 H25B O9 2_656 0.79(4) 2.27(4) 3.014(2) 156(4)
O26 H26A O12 . 0.76(4) 2.04(4) 2.780(2) 167(4)
O26 H26B O6 2_766 0.75(3) 2.22(3) 2.956(2) 168(3)
